data_7152826
loop_
_publ_author_name
'Li, Xin'
'Wang, Feng'
'Dong, Nan'
'Cheng, Jin-Pei'

_publ_section_title
;
 Phosphine-containing Lewis base catalyzed cyclization of benzofuranone
 type electron-deficient alkenes with allenoates: a facile synthesis of
 spirocyclic benzofuranones.
;
_journal_issue 9
_journal_name_full 'Organic &amp; biomolecular chemistry'
_journal_page_first 1451
_journal_page_last 1455
_journal_paper_doi 10.1039/c3ob27288e
_journal_volume 11
_journal_year 2013
_chemical_formula_sum 'C22 H25 Cl O6'
_chemical_formula_weight 420.87
_chemical_name_systematic
;
?
;
_space_group_IT_number 2
_symmetry_cell_setting triclinic
_symmetry_space_group_name_Hall '-P 1'
_symmetry_space_group_name_H-M 'P -1'
_atom_sites_solution_hydrogens geom
_atom_sites_solution_primary direct
_atom_sites_solution_secondary difmap
_audit_creation_method SHELXL-97
_cell_angle_alpha 90.722(6)
_cell_angle_beta 91.612(6)
_cell_angle_gamma 112.650(9)
_cell_formula_units_Z 2
_cell_length_a 9.254(4)
_cell_length_b 10.490(5)
_cell_length_c 11.773(5)
_cell_measurement_reflns_used 3558
_cell_measurement_temperature 113(2)
_cell_measurement_theta_max 27.9
_cell_measurement_theta_min 1.7
_cell_volume 1054.0(8)
_computing_cell_refinement CrystalClear
_computing_data_collection CrystalClear
_computing_data_reduction CrystalClear
_computing_molecular_graphics 'Bruker SHELXTL'
_computing_publication_material 'CrystalStructure 3.8'
_computing_structure_refinement 'SHELXL-97 (Sheldrick, 1997)'
_computing_structure_solution 'SHELXS-97 (Sheldrick, 1990)'
_diffrn_ambient_temperature 113(2)
_diffrn_detector_area_resol_mean 14.22
_diffrn_measured_fraction_theta_full 0.985
_diffrn_measured_fraction_theta_max 0.985
_diffrn_measurement_device_type 'Rigaku Saturn724 CCD'
_diffrn_measurement_method '\w and \f scans'
_diffrn_radiation_monochromator multilayer
_diffrn_radiation_source 'rotating anode'
_diffrn_radiation_type MoK\a
_diffrn_radiation_wavelength 0.71073
_diffrn_reflns_av_R_equivalents 0.0344
_diffrn_reflns_av_sigmaI/netI 0.0622
_diffrn_reflns_limit_h_max 12
_diffrn_reflns_limit_h_min -12
_diffrn_reflns_limit_k_max 13
_diffrn_reflns_limit_k_min -13
_diffrn_reflns_limit_l_max 15
_diffrn_reflns_limit_l_min -15
_diffrn_reflns_number 11133
_diffrn_reflns_theta_full 27.87
_diffrn_reflns_theta_max 27.87
_diffrn_reflns_theta_min 1.73
_diffrn_standards_decay_% 0
_diffrn_standards_interval_count 0
_diffrn_standards_interval_time 0
_diffrn_standards_number 0
_exptl_absorpt_coefficient_mu 0.217
_exptl_absorpt_correction_T_max 0.9745
_exptl_absorpt_correction_T_min 0.9580
_exptl_absorpt_correction_type multi-scan
_exptl_absorpt_process_details CrystalClear
_exptl_crystal_colour Colorless
_exptl_crystal_density_diffrn 1.326
_exptl_crystal_density_method 'not measured'
_exptl_crystal_description Prism
_exptl_crystal_F_000 444
_exptl_crystal_size_max 0.20
_exptl_crystal_size_mid 0.18
_exptl_crystal_size_min 0.12
_refine_diff_density_max 0.224
_refine_diff_density_min -0.359
_refine_diff_density_rms 0.044
_refine_ls_extinction_method none
_refine_ls_goodness_of_fit_ref 0.986
_refine_ls_hydrogen_treatment constr
_refine_ls_matrix_type full
_refine_ls_number_parameters 268
_refine_ls_number_reflns 4965
_refine_ls_number_restraints 0
_refine_ls_restrained_S_all 0.986
_refine_ls_R_factor_all 0.0516
_refine_ls_R_factor_gt 0.0333
_refine_ls_shift/su_max 0.001
_refine_ls_shift/su_mean 0.000
_refine_ls_structure_factor_coef Fsqd
_refine_ls_weighting_details 'calc w=1/[\s^2^(Fo^2^)+(0.0300P)^2^+0.0000P] where P=(Fo^2^+2Fc^2^)/3'
_refine_ls_weighting_scheme calc
_refine_ls_wR_factor_gt 0.0763
_refine_ls_wR_factor_ref 0.0806
_reflns_number_gt 3052
_reflns_number_total 4965
_reflns_threshold_expression >2sigma(I)
_cod_data_source_file c3ob27288e.txt
_cod_data_source_block shelx
_cod_depositor_comments
;
The following automatic conversions were performed:

'_symmetry_cell_setting' value 'Triclinic' changed to 'triclinic'
according to /home/saulius/struct/CIF-dictionaries/cif_core.dic
dictionary named 'cif_core.dic' version 2.4.2 from 2011-04-26.

Automatic conversion script
Id: cif_fix_values 1891 2012-01-12 08:04:46Z andrius 
;
_cod_original_cell_volume 1053.9(8)
_cod_original_sg_symbol_H-M P-1
_cod_database_code 7152826

loop_
_symmetry_equiv_pos_as_xyz
'x, y, z'
'-x, -y, -z'

loop_
_atom_site_label
_atom_site_type_symbol
_atom_site_fract_x
_atom_site_fract_y
_atom_site_fract_z
_atom_site_U_iso_or_equiv
_atom_site_adp_type
_atom_site_occupancy
_atom_site_symmetry_multiplicity
_atom_site_calc_flag
_atom_site_refinement_flags
Cl1 Cl 0.50158(4) 1.15416(3) 0.38804(3) 0.03433(11) Uani 1 1 d .
O1 O -0.07783(10) 0.67123(9) 0.30341(8) 0.0234(2) Uani 1 1 d .
O2 O 0.12872(11) 0.73741(9) 0.04676(8) 0.0299(2) Uani 1 1 d .
O3 O -0.05092(12) 0.34707(10) 0.33060(8) 0.0319(3) Uani 1 1 d .
O4 O 0.15609(11) 0.52828(9) 0.26630(8) 0.0272(2) Uani 1 1 d .
O5 O -0.36440(12) 0.74415(10) 0.03304(10) 0.0451(3) Uani 1 1 d .
O6 O -0.13645(11) 0.86190(9) 0.12934(8) 0.0289(2) Uani 1 1 d .
C1 C 0.05506(15) 0.78650(12) 0.32908(11) 0.0216(3) Uani 1 1 d .
C2 C 0.08440(17) 0.85185(13) 0.43480(12) 0.0254(3) Uani 1 1 d .
H2 H 0.0128 0.8186 0.4941 0.031 Uiso 1 1 calc R
C3 C 0.22195(17) 0.96768(14) 0.45143(12) 0.0264(3) Uani 1 1 d .
C4 C 0.32623(16) 1.01113(13) 0.36167(12) 0.0246(3) Uani 1 1 d .
C5 C 0.29867(15) 0.94709(13) 0.25484(12) 0.0226(3) Uani 1 1 d .
C6 C 0.15675(15) 0.83155(13) 0.24055(11) 0.0204(3) Uani 1 1 d .
C7 C 0.25733(19) 1.04390(15) 0.56528(13) 0.0384(4) Uani 1 1 d .
H7A H 0.1744 0.9955 0.6176 0.058 Uiso 1 1 calc R
H7B H 0.2625 1.1382 0.5554 0.058 Uiso 1 1 calc R
H7C H 0.3581 1.0474 0.5966 0.058 Uiso 1 1 calc R
C8 C 0.41155(16) 0.99483(15) 0.16027(13) 0.0320(4) Uani 1 1 d .
H8A H 0.4029 1.0763 0.1259 0.048 Uiso 1 1 calc R
H8B H 0.3867 0.9207 0.1025 0.048 Uiso 1 1 calc R
H8C H 0.5186 1.0187 0.1908 0.048 Uiso 1 1 calc R
C9 C 0.08438(16) 0.73856(13) 0.14305(12) 0.0225(3) Uani 1 1 d .
C10 C -0.07081(16) 0.63234(13) 0.18400(11) 0.0228(3) Uani 1 1 d .
C11 C -0.21989(16) 0.62339(14) 0.12188(12) 0.0263(3) Uani 1 1 d .
C12 C -0.32147(18) 0.49341(15) 0.11069(12) 0.0319(4) Uani 1 1 d .
H12 H -0.4228 0.4670 0.0755 0.038 Uiso 1 1 calc R
C13 C -0.25918(17) 0.39326(14) 0.15952(13) 0.0306(4) Uani 1 1 d .
H13A H -0.2793 0.3134 0.1069 0.037 Uiso 1 1 calc R
H13B H -0.3055 0.3595 0.2335 0.037 Uiso 1 1 calc R
C14 C -0.08374(16) 0.48125(13) 0.17371(12) 0.0240(3) Uani 1 1 d .
H14 H -0.0353 0.4724 0.1007 0.029 Uiso 1 1 calc R
C15 C 0.00502(17) 0.44196(13) 0.26761(12) 0.0247(3) Uani 1 1 d .
C16 C 0.27777(17) 0.51732(14) 0.34618(13) 0.0309(4) Uani 1 1 d .
C17 C 0.2369(2) 0.53648(16) 0.46734(13) 0.0409(4) Uani 1 1 d .
H17A H 0.2218 0.6237 0.4748 0.061 Uiso 1 1 calc R
H17B H 0.3223 0.5386 0.5195 0.061 Uiso 1 1 calc R
H17C H 0.1401 0.4596 0.4861 0.061 Uiso 1 1 calc R
C18 C 0.42354(17) 0.63663(15) 0.31109(15) 0.0417(4) Uani 1 1 d .
H18A H 0.4401 0.6259 0.2303 0.063 Uiso 1 1 calc R
H18B H 0.5144 0.6372 0.3562 0.063 Uiso 1 1 calc R
H18C H 0.4103 0.7239 0.3241 0.063 Uiso 1 1 calc R
C19 C 0.29288(19) 0.37974(15) 0.32548(16) 0.0477(5) Uani 1 1 d .
H19A H 0.1978 0.3045 0.3494 0.071 Uiso 1 1 calc R
H19B H 0.3838 0.3782 0.3693 0.071 Uiso 1 1 calc R
H19C H 0.3068 0.3678 0.2444 0.071 Uiso 1 1 calc R
C20 C -0.25171(17) 0.74635(14) 0.08893(13) 0.0301(4) Uani 1 1 d .
C21 C -0.15075(18) 0.99271(14) 0.10703(14) 0.0352(4) Uani 1 1 d .
H21A H -0.2454 0.9955 0.1423 0.042 Uiso 1 1 calc R
H21B H -0.1594 1.0046 0.0242 0.042 Uiso 1 1 calc R
C22 C -0.00657(19) 1.10470(14) 0.15732(13) 0.0377(4) Uani 1 1 d .
H22A H 0.0012 1.0911 0.2391 0.056 Uiso 1 1 calc R
H22B H -0.0126 1.1947 0.1448 0.056 Uiso 1 1 calc R
H22C H 0.0860 1.1016 0.1210 0.056 Uiso 1 1 calc R

loop_
_atom_site_aniso_label
_atom_site_aniso_U_11
_atom_site_aniso_U_22
_atom_site_aniso_U_33
_atom_site_aniso_U_23
_atom_site_aniso_U_13
_atom_site_aniso_U_12
Cl1 0.0259(2) 0.02412(19) 0.0469(2) -0.00195(16) -0.00952(18) 0.00369(16)
O1 0.0212(5) 0.0224(5) 0.0217(5) 0.0009(4) 0.0019(4) 0.0027(4)
O2 0.0308(6) 0.0317(6) 0.0227(5) 0.0021(4) 0.0032(5) 0.0067(5)
O3 0.0369(6) 0.0250(5) 0.0309(6) 0.0051(5) 0.0013(5) 0.0088(5)
O4 0.0236(6) 0.0264(5) 0.0290(6) 0.0026(4) -0.0032(5) 0.0070(4)
O5 0.0299(7) 0.0407(6) 0.0600(8) 0.0079(6) -0.0179(6) 0.0095(5)
O6 0.0254(6) 0.0258(5) 0.0338(6) 0.0021(4) -0.0057(5) 0.0086(5)
C1 0.0198(7) 0.0193(7) 0.0251(7) 0.0017(6) -0.0024(6) 0.0072(6)
C2 0.0276(8) 0.0262(7) 0.0228(7) 0.0014(6) 0.0012(6) 0.0107(7)
C3 0.0304(8) 0.0239(7) 0.0266(8) -0.0003(6) -0.0045(7) 0.0128(7)
C4 0.0207(8) 0.0181(7) 0.0339(8) 0.0007(6) -0.0068(6) 0.0069(6)
C5 0.0192(7) 0.0214(7) 0.0286(8) 0.0048(6) -0.0008(6) 0.0094(6)
C6 0.0186(7) 0.0200(7) 0.0224(7) 0.0035(6) 0.0001(6) 0.0071(6)
C7 0.0415(10) 0.0357(9) 0.0336(9) -0.0097(7) -0.0056(8) 0.0109(8)
C8 0.0211(8) 0.0331(8) 0.0366(9) 0.0036(7) 0.0013(7) 0.0046(7)
C9 0.0214(8) 0.0232(7) 0.0227(7) 0.0048(6) 0.0003(6) 0.0086(6)
C10 0.0231(8) 0.0243(7) 0.0176(7) 0.0015(6) -0.0001(6) 0.0055(6)
C11 0.0212(8) 0.0280(7) 0.0255(8) 0.0022(6) -0.0029(6) 0.0051(6)
C12 0.0248(8) 0.0362(8) 0.0287(8) 0.0008(7) -0.0052(7) 0.0057(7)
C13 0.0287(9) 0.0268(8) 0.0289(8) 0.0003(6) -0.0022(7) 0.0028(7)
C14 0.0243(8) 0.0220(7) 0.0216(7) 0.0002(6) -0.0001(6) 0.0044(6)
C15 0.0293(8) 0.0208(7) 0.0232(8) -0.0032(6) 0.0019(6) 0.0087(7)
C16 0.0289(9) 0.0281(8) 0.0365(9) -0.0016(7) -0.0094(7) 0.0125(7)
C17 0.0471(11) 0.0385(9) 0.0326(9) -0.0018(7) -0.0116(8) 0.0127(8)
C18 0.0288(9) 0.0391(9) 0.0548(11) -0.0009(8) -0.0066(8) 0.0111(8)
C19 0.0390(11) 0.0343(9) 0.0729(13) -0.0103(9) -0.0144(10) 0.0191(8)
C20 0.0217(8) 0.0329(8) 0.0317(9) 0.0037(7) -0.0018(7) 0.0061(7)
C21 0.0348(9) 0.0326(8) 0.0439(10) 0.0004(7) -0.0017(8) 0.0195(7)
C22 0.0500(11) 0.0318(8) 0.0321(9) -0.0046(7) -0.0024(8) 0.0173(8)

loop_
_atom_type_symbol
_atom_type_description
_atom_type_scat_dispersion_real
_atom_type_scat_dispersion_imag
_atom_type_scat_source
C C 0.0033 0.0016 'International Tables Vol C Tables 4.2.6.8 and 6.1.1.4'
H H 0.0000 0.0000 'International Tables Vol C Tables 4.2.6.8 and 6.1.1.4'
O O 0.0106 0.0060 'International Tables Vol C Tables 4.2.6.8 and 6.1.1.4'
Cl Cl 0.1484 0.1585 'International Tables Vol C Tables 4.2.6.8 and 6.1.1.4'

loop_
_geom_angle_atom_site_label_1
_geom_angle_atom_site_label_2
_geom_angle_atom_site_label_3
_geom_angle
C1 O1 C10 107.41(10)
C15 O4 C16 122.70(11)
C20 O6 C21 117.53(11)
O1 C1 C2 122.51(13)
O1 C1 C6 114.62(12)
C2 C1 C6 122.87(13)
C1 C2 C3 117.75(14)
C1 C2 H2 121.1
C3 C2 H2 121.1
C2 C3 C4 119.01(13)
C2 C3 C7 119.49(14)
C4 C3 C7 121.50(13)
C5 C4 C3 124.07(13)
C5 C4 Cl1 118.49(12)
C3 C4 Cl1 117.45(11)
C4 C5 C6 115.28(13)
C4 C5 C8 123.27(13)
C6 C5 C8 121.44(12)
C1 C6 C5 121.00(12)
C1 C6 C9 106.77(12)
C5 C6 C9 132.23(13)
C3 C7 H7A 109.5
C3 C7 H7B 109.5
H7A C7 H7B 109.5
C3 C7 H7C 109.5
H7A C7 H7C 109.5
H7B C7 H7C 109.5
C5 C8 H8A 109.5
C5 C8 H8B 109.5
H8A C8 H8B 109.5
C5 C8 H8C 109.5
H8A C8 H8C 109.5
H8B C8 H8C 109.5
O2 C9 C6 130.88(13)
O2 C9 C10 123.07(12)
C6 C9 C10 106.04(12)
O1 C10 C11 108.46(11)
O1 C10 C9 105.14(10)
C11 C10 C9 117.41(11)
O1 C10 C14 110.54(11)
C11 C10 C14 101.49(10)
C9 C10 C14 113.76(12)
C12 C11 C20 125.19(13)
C12 C11 C10 111.19(12)
C20 C11 C10 123.36(11)
C11 C12 C13 112.63(13)
C11 C12 H12 123.7
C13 C12 H12 123.7
C12 C13 C14 102.14(11)
C12 C13 H13A 111.3
C14 C13 H13A 111.3
C12 C13 H13B 111.3
C14 C13 H13B 111.3
H13A C13 H13B 109.2
C15 C14 C13 116.61(12)
C15 C14 C10 113.48(11)
C13 C14 C10 105.52(11)
C15 C14 H14 106.9
C13 C14 H14 106.9
C10 C14 H14 106.9
O3 C15 O4 126.33(13)
O3 C15 C14 125.34(13)
O4 C15 C14 108.31(12)
O4 C16 C17 109.51(12)
O4 C16 C18 101.92(11)
C17 C16 C18 111.69(13)
O4 C16 C19 109.31(11)
C17 C16 C19 112.80(14)
C18 C16 C19 111.03(14)
C16 C17 H17A 109.5
C16 C17 H17B 109.5
H17A C17 H17B 109.5
C16 C17 H17C 109.5
H17A C17 H17C 109.5
H17B C17 H17C 109.5
C16 C18 H18A 109.5
C16 C18 H18B 109.5
H18A C18 H18B 109.5
C16 C18 H18C 109.5
H18A C18 H18C 109.5
H18B C18 H18C 109.5
C16 C19 H19A 109.5
C16 C19 H19B 109.5
H19A C19 H19B 109.5
C16 C19 H19C 109.5
H19A C19 H19C 109.5
H19B C19 H19C 109.5
O5 C20 O6 124.30(13)
O5 C20 C11 125.49(13)
O6 C20 C11 110.20(12)
O6 C21 C22 107.10(12)
O6 C21 H21A 110.3
C22 C21 H21A 110.3
O6 C21 H21B 110.3
C22 C21 H21B 110.3
H21A C21 H21B 108.6
C21 C22 H22A 109.5
C21 C22 H22B 109.5
H22A C22 H22B 109.5
C21 C22 H22C 109.5
H22A C22 H22C 109.5
H22B C22 H22C 109.5

loop_
_geom_bond_atom_site_label_1
_geom_bond_atom_site_label_2
_geom_bond_distance
Cl1 C4 1.7507(15)
O1 C1 1.3748(16)
O1 C10 1.4690(16)
O2 C9 1.2179(17)
O3 C15 1.2049(16)
O4 C15 1.3420(17)
O4 C16 1.4860(16)
O5 C20 1.2096(16)
O6 C20 1.3395(17)
O6 C21 1.4547(17)
C1 C2 1.3816(18)
C1 C6 1.3858(19)
C2 C3 1.387(2)
C2 H2 0.9500
C3 C4 1.409(2)
C3 C7 1.5132(19)
C4 C5 1.3880(19)
C5 C6 1.4066(18)
C5 C8 1.503(2)
C6 C9 1.4638(18)
C7 H7A 0.9800
C7 H7B 0.9800
C7 H7C 0.9800
C8 H8A 0.9800
C8 H8B 0.9800
C8 H8C 0.9800
C9 C10 1.5350(19)
C10 C11 1.5127(19)
C10 C14 1.546(2)
C11 C12 1.327(2)
C11 C20 1.483(2)
C12 C13 1.493(2)
C12 H12 0.9500
C13 C14 1.530(2)
C13 H13A 0.9900
C13 H13B 0.9900
C14 C15 1.5126(19)
C14 H14 1.0000
C16 C17 1.517(2)
C16 C18 1.517(2)
C16 C19 1.520(2)
C17 H17A 0.9800
C17 H17B 0.9800
C17 H17C 0.9800
C18 H18A 0.9800
C18 H18B 0.9800
C18 H18C 0.9800
C19 H19A 0.9800
C19 H19B 0.9800
C19 H19C 0.9800
C21 C22 1.497(2)
C21 H21A 0.9900
C21 H21B 0.9900
C22 H22A 0.9800
C22 H22B 0.9800
C22 H22C 0.9800

loop_
_geom_torsion_atom_site_label_1
_geom_torsion_atom_site_label_2
_geom_torsion_atom_site_label_3
_geom_torsion_atom_site_label_4
_geom_torsion
C10 O1 C1 C2 178.86(11)
C10 O1 C1 C6 -1.14(14)
O1 C1 C2 C3 -179.80(12)
C6 C1 C2 C3 0.2(2)
C1 C2 C3 C4 -1.48(19)
C1 C2 C3 C7 178.92(12)
C2 C3 C4 C5 1.7(2)
C7 C3 C4 C5 -178.67(13)
C2 C3 C4 Cl1 -177.80(10)
C7 C3 C4 Cl1 1.80(17)
C3 C4 C5 C6 -0.59(19)
Cl1 C4 C5 C6 178.95(9)
C3 C4 C5 C8 -179.86(12)
Cl1 C4 C5 C8 -0.33(18)
O1 C1 C6 C5 -179.03(11)
C2 C1 C6 C5 0.97(19)
O1 C1 C6 C9 1.10(15)
C2 C1 C6 C9 -178.90(12)
C4 C5 C6 C1 -0.75(18)
C8 C5 C6 C1 178.54(12)
C4 C5 C6 C9 179.07(13)
C8 C5 C6 C9 -1.6(2)
C1 C6 C9 O2 179.39(14)
C5 C6 C9 O2 -0.5(3)
C1 C6 C9 C10 -0.58(14)
C5 C6 C9 C10 179.57(13)
C1 O1 C10 C11 -125.71(11)
C1 O1 C10 C9 0.67(13)
C1 O1 C10 C14 123.84(11)
O2 C9 C10 O1 179.97(12)
C6 C9 C10 O1 -0.05(14)
O2 C9 C10 C11 -59.37(18)
C6 C9 C10 C11 120.61(12)
O2 C9 C10 C14 58.89(17)
C6 C9 C10 C14 -121.13(12)
O1 C10 C11 C12 -99.41(14)
C9 C10 C11 C12 141.68(14)
C14 C10 C11 C12 17.04(16)
O1 C10 C11 C20 74.96(16)
C9 C10 C11 C20 -43.95(19)
C14 C10 C11 C20 -168.59(13)
C20 C11 C12 C13 -175.64(13)
C10 C11 C12 C13 -1.40(18)
C11 C12 C13 C14 -15.09(17)
C12 C13 C14 C15 151.78(12)
C12 C13 C14 C10 24.80(14)
O1 C10 C14 C15 -39.38(16)
C11 C10 C14 C15 -154.30(12)
C9 C10 C14 C15 78.64(15)
O1 C10 C14 C13 89.49(13)
C11 C10 C14 C13 -25.43(14)
C9 C10 C14 C13 -152.50(11)
C16 O4 C15 O3 -0.3(2)
C16 O4 C15 C14 -178.73(11)
C13 C14 C15 O3 0.7(2)
C10 C14 C15 O3 123.67(15)
C13 C14 C15 O4 179.12(11)
C10 C14 C15 O4 -57.93(15)
C15 O4 C16 C17 -60.90(16)
C15 O4 C16 C18 -179.29(12)
C15 O4 C16 C19 63.15(17)
C21 O6 C20 O5 1.9(2)
C21 O6 C20 C11 -178.60(12)
C12 C11 C20 O5 -11.4(3)
C10 C11 C20 O5 174.99(15)
C12 C11 C20 O6 169.03(15)
C10 C11 C20 O6 -4.5(2)
C20 O6 C21 C22 -178.31(13)
